data_4514889
loop_
_publ_author_name
'Wang, Huamin'
'Li, Yongli'
'Lu, Qingquan'
'Yu, Mingming'
'Bai, Xudong'
'Wang, Shengchun'
'Cong, Hengjiang'
'Zhang, Heng'
'Lei, Aiwen'

_publ_section_title
;
 Oxidation-Induced \b-Selective C--H Bond Functionalization: Thiolation
 and Selenation of N-Heterocycles
;
_journal_issue 3
_journal_name_full 'ACS Catalysis'
_journal_page_first 1888
_journal_paper_doi 10.1021/acscatal.8b05054
_journal_volume 9
_journal_year 2019
_chemical_formula_sum 'C16 H12 Cl N S'
_chemical_formula_weight 285.78
_space_group_crystal_system orthorhombic
_space_group_IT_number 33
_space_group_name_Hall 'P 2c -2n'
_space_group_name_H-M_alt 'P n a 21'
_symmetry_space_group_name_Hall 'P 2c -2n'
_symmetry_space_group_name_H-M 'P n a 21'
_atom_sites_solution_hydrogens geom
_atom_sites_solution_primary direct
_atom_sites_solution_secondary difmap
_audit_creation_method SHELXL-2016/4
_cell_angle_alpha 90
_cell_angle_beta 90
_cell_angle_gamma 90
_cell_formula_units_Z 4
_cell_length_a 7.6912(12)
_cell_length_b 23.747(4)
_cell_length_c 7.5180(13)
_cell_measurement_reflns_used 4500
_cell_measurement_temperature 296(2)
_cell_measurement_theta_max 68.67
_cell_measurement_theta_min 3.72
_cell_volume 1373.1(4)
_computing_cell_refinement 'Bruker SAINT'
_computing_data_collection 'Bruker APEX3'
_computing_data_reduction 'Bruker SAINT'
_computing_molecular_graphics 'Bruker SHELXTL'
_computing_publication_material 'Bruker SHELXTL'
_computing_structure_refinement 'SHELXL-2016/4 (Sheldrick, 2016)'
_computing_structure_solution 'SHELXT 2014/5 (Sheldrick, 2014)'
_diffrn_ambient_temperature 296(2)
_diffrn_measured_fraction_theta_full 0.975
_diffrn_measured_fraction_theta_max 0.975
_diffrn_measurement_device_type 'Bruker Kappa APEX-Duo CCD'
_diffrn_measurement_method '\f and \w scans'
_diffrn_radiation_type CuK\a
_diffrn_radiation_wavelength 1.54178
_diffrn_reflns_av_R_equivalents 0.0460
_diffrn_reflns_av_unetI/netI 0.0541
_diffrn_reflns_Laue_measured_fraction_full 0.975
_diffrn_reflns_Laue_measured_fraction_max 0.975
_diffrn_reflns_limit_h_max 8
_diffrn_reflns_limit_h_min -8
_diffrn_reflns_limit_k_max 21
_diffrn_reflns_limit_k_min -27
_diffrn_reflns_limit_l_max 8
_diffrn_reflns_limit_l_min -4
_diffrn_reflns_number 4302
_diffrn_reflns_point_group_measured_fraction_full 0.702
_diffrn_reflns_point_group_measured_fraction_max 0.702
_diffrn_reflns_theta_full 63.683
_diffrn_reflns_theta_max 63.683
_diffrn_reflns_theta_min 6.048
_diffrn_source 'fine-focus sealed tube'
_exptl_absorpt_coefficient_mu 3.737
_exptl_absorpt_correction_T_max 0.7531
_exptl_absorpt_correction_T_min 0.3549
_exptl_absorpt_correction_type multi-scan
_exptl_absorpt_process_details 'SADABS-2012/1 (Bruker,2012)'
_exptl_crystal_colour colorless
_exptl_crystal_density_diffrn 1.382
_exptl_crystal_density_meas ?
_exptl_crystal_description block
_exptl_crystal_F_000 592
_exptl_crystal_size_max 0.100
_exptl_crystal_size_mid 0.080
_exptl_crystal_size_min 0.060
_refine_diff_density_max 0.330
_refine_diff_density_min -0.282
_refine_diff_density_rms 0.065
_refine_ls_abs_structure_details
;
 Flack x determined using 382 quotients [(I+)-(I-)]/[(I+)+(I-)]
 (Parsons, Flack and Wagner, Acta Cryst. B69 (2013) 249-259).
;
_refine_ls_abs_structure_Flack 0.114(19)
_refine_ls_extinction_coef 0.0067(17)
_refine_ls_extinction_expression Fc^*^=kFc[1+0.001xFc^2^\l^3^/sin(2\q)]^-1/4^
_refine_ls_extinction_method 'SHELXL-2016/4 (Sheldrick 2016)'
_refine_ls_goodness_of_fit_ref 1.155
_refine_ls_hydrogen_treatment constr
_refine_ls_matrix_type full
_refine_ls_number_parameters 175
_refine_ls_number_reflns 1582
_refine_ls_number_restraints 1
_refine_ls_restrained_S_all 1.155
_refine_ls_R_factor_all 0.0520
_refine_ls_R_factor_gt 0.0516
_refine_ls_shift/su_max 0.000
_refine_ls_shift/su_mean 0.000
_refine_ls_structure_factor_coef Fsqd
_refine_ls_weighting_details 'w=1/[\s^2^(Fo^2^)+(0.0971P)^2^+0.2954P] where P=(Fo^2^+2Fc^2^)/3'
_refine_ls_weighting_scheme calc
_refine_ls_wR_factor_gt 0.1498
_refine_ls_wR_factor_ref 0.1504
_reflns_Friedel_coverage 0.326
_reflns_Friedel_fraction_full 0.377
_reflns_Friedel_fraction_max 0.377
_reflns_number_gt 1556
_reflns_number_total 1582
_reflns_threshold_expression 'I > 2\s(I)'
_cod_data_source_file cs8b05054_si_002.cif
_cod_data_source_block x_a
_cod_depositor_comments
;
The following automatic conversions were performed:

'_exptl_crystal_density_meas' value 'not measured' was changed to '?'
- the value is perceived as not measured.

Automatic conversion script
Id: cif_fix_values 4973 2017-02-22 13:04:09Z antanas 
;
_cod_database_code 4514889
_shelx_shelxl_version_number 2016/4
_shelx_space_group_comment
;
The symmetry employed for this shelxl refinement is uniquely defined
by the following loop, which should always be used as a source of
symmetry information in preference to the above space-group names.
They are only intended as comments.
;
_shelx_estimated_absorpt_t_min 0.706
_shelx_estimated_absorpt_t_max 0.807

loop_
_space_group_symop_operation_xyz
'x, y, z'
'-x, -y, z+1/2'
'x+1/2, -y+1/2, z'
'-x+1/2, y+1/2, z+1/2'

loop_
_atom_site_label
_atom_site_type_symbol
_atom_site_fract_x
_atom_site_fract_y
_atom_site_fract_z
_atom_site_U_iso_or_equiv
_atom_site_adp_type
_atom_site_occupancy
_atom_site_site_symmetry_order
_atom_site_calc_flag
_atom_site_refinement_flags_posn
_atom_site_refinement_flags_adp
S1 S 0.60672(13) 0.39958(5) 0.2346(3) 0.0687(6) Uani 1 1 d . .
N1 N 0.5983(5) 0.23199(17) 0.2503(9) 0.0633(13) Uani 1 1 d . .
CL1 Cl 0.38527(17) 0.17959(5) 0.7672(3) 0.0757(6) Uani 1 1 d . .
C1 C 0.5336(6) 0.22074(19) 0.4057(8) 0.0566(13) Uani 1 1 d . .
H1 H 0.525083 0.183093 0.438620 0.068 Uiso 1 1 calc R U
C3 C 0.6090(6) 0.2871(2) 0.2042(9) 0.0616(14) Uani 1 1 d . .
H3 H 0.653772 0.295927 0.092649 0.074 Uiso 1 1 calc R U
C4 C 0.5585(5) 0.33026(18) 0.3107(8) 0.0501(12) Uani 1 1 d . .
C6 C 0.4373(6) 0.36088(19) 0.6021(8) 0.0513(11) Uani 1 1 d . .
H6 H 0.446571 0.398589 0.570052 0.062 Uiso 1 1 calc R U
C5 C 0.4895(5) 0.31887(15) 0.4828(7) 0.0412(10) Uani 1 1 d . .
C7 C 0.3729(6) 0.3467(2) 0.7654(9) 0.0581(13) Uani 1 1 d . .
H7 H 0.340051 0.374939 0.844154 0.070 Uiso 1 1 calc R U
C9 C 0.4070(5) 0.2500(2) 0.6996(9) 0.0540(12) Uani 1 1 d . .
C8 C 0.3557(6) 0.2907(2) 0.8156(8) 0.0586(13) Uani 1 1 d . .
H8 H 0.310045 0.281203 0.926159 0.070 Uiso 1 1 calc R U
C10 C 0.4749(5) 0.26183(16) 0.5289(7) 0.0449(10) Uani 1 1 d . .
C11 C 0.4019(5) 0.43395(17) 0.2267(8) 0.0528(12) Uani 1 1 d . .
C12 C 0.4019(5) 0.49142(19) 0.2450(11) 0.0684(18) Uani 1 1 d . .
H12 H 0.505539 0.510424 0.266458 0.082 Uiso 1 1 calc R U
C13 C 0.2482(6) 0.52100(17) 0.2315(10) 0.0700(16) Uani 1 1 d . .
H13 H 0.250372 0.559921 0.244987 0.084 Uiso 1 1 calc R U
C14 C 0.0919(5) 0.4949(2) 0.1989(9) 0.0566(13) Uani 1 1 d . .
C15 C 0.0939(5) 0.4368(2) 0.1837(8) 0.0532(12) Uani 1 1 d . .
H15 H -0.010228 0.417797 0.164886 0.064 Uiso 1 1 calc R U
C16 C 0.2467(5) 0.40615(16) 0.1958(8) 0.0538(11) Uani 1 1 d . .
H16 H 0.245024 0.367199 0.183136 0.065 Uiso 1 1 calc R U
C17 C -0.0747(7) 0.5278(2) 0.1864(12) 0.0776(18) Uani 1 1 d . .
H17A H -0.049700 0.565615 0.149024 0.116 Uiso 1 1 calc R U
H17B H -0.130228 0.528604 0.300770 0.116 Uiso 1 1 calc R U
H17C H -0.150576 0.510256 0.101548 0.116 Uiso 1 1 calc R U

loop_
_atom_site_aniso_label
_atom_site_aniso_U_11
_atom_site_aniso_U_22
_atom_site_aniso_U_33
_atom_site_aniso_U_23
_atom_site_aniso_U_13
_atom_site_aniso_U_12
S1 0.0533(7) 0.0527(7) 0.1000(13) 0.0195(9) 0.0246(8) 0.0032(4)
N1 0.073(2) 0.048(2) 0.068(4) -0.011(3) 0.007(2) 0.0217(16)
CL1 0.0804(8) 0.0511(7) 0.0956(13) 0.0205(8) 0.0034(8) -0.0056(5)
C1 0.063(3) 0.037(2) 0.070(4) -0.006(2) -0.008(3) 0.0103(19)
C3 0.063(3) 0.062(3) 0.060(3) 0.002(3) 0.008(3) 0.0180(19)
C4 0.0419(17) 0.045(2) 0.063(3) 0.003(2) 0.006(2) 0.0073(16)
C6 0.056(2) 0.039(2) 0.059(3) -0.005(2) 0.002(2) 0.0053(18)
C5 0.0384(18) 0.036(2) 0.049(3) -0.0047(18) 0.0006(19) 0.0031(13)
C7 0.066(2) 0.055(3) 0.054(3) -0.013(3) 0.002(2) 0.012(2)
C9 0.0491(19) 0.047(2) 0.066(3) 0.000(3) -0.008(2) 0.0009(16)
C8 0.053(2) 0.065(3) 0.058(3) 0.004(3) 0.005(2) 0.0022(19)
C10 0.041(2) 0.038(2) 0.056(3) -0.003(2) -0.008(2) 0.0057(14)
C11 0.058(2) 0.041(2) 0.059(3) 0.011(3) 0.015(2) 0.0014(15)
C12 0.057(2) 0.042(2) 0.105(5) 0.011(4) 0.011(3) -0.0056(16)
C13 0.076(3) 0.0329(19) 0.101(5) 0.006(3) 0.002(4) -0.0011(18)
C14 0.061(2) 0.048(2) 0.061(3) 0.006(3) 0.003(2) 0.0062(17)
C15 0.055(2) 0.050(2) 0.055(3) 0.003(3) 0.003(2) -0.0045(17)
C16 0.063(2) 0.0337(18) 0.064(3) 0.003(2) 0.008(3) -0.0024(16)
C17 0.070(3) 0.065(3) 0.098(5) 0.001(3) -0.004(4) 0.014(2)

loop_
_atom_type_symbol
_atom_type_description
_atom_type_scat_dispersion_real
_atom_type_scat_dispersion_imag
_atom_type_scat_source
C C 0.0181 0.0091 'International Tables Vol C Tables 4.2.6.8 and 6.1.1.4'
H H 0.0000 0.0000 'International Tables Vol C Tables 4.2.6.8 and 6.1.1.4'
N N 0.0311 0.0180 'International Tables Vol C Tables 4.2.6.8 and 6.1.1.4'
S S 0.3331 0.5567 'International Tables Vol C Tables 4.2.6.8 and 6.1.1.4'
Cl Cl 0.3639 0.7018 'International Tables Vol C Tables 4.2.6.8 and 6.1.1.4'

loop_
_geom_angle_atom_site_label_1
_geom_angle_atom_site_label_2
_geom_angle_atom_site_label_3
_geom_angle
C11 S1 C4 104.51(19)
C1 N1 C3 116.9(5)
N1 C1 C10 124.6(4)
N1 C1 H1 117.7
C10 C1 H1 117.7
C4 C3 N1 124.1(6)
C4 C3 H3 118.0
N1 C3 H3 118.0
C3 C4 C5 120.0(4)
C3 C4 S1 116.6(4)
C5 C4 S1 123.0(3)
C7 C6 C5 120.2(4)
C7 C6 H6 119.9
C5 C6 H6 119.9
C6 C5 C10 120.4(4)
C6 C5 C4 123.6(4)
C10 C5 C4 116.0(4)
C6 C7 C8 121.0(5)
C6 C7 H7 119.5
C8 C7 H7 119.5
C8 C9 C10 123.2(5)
C8 C9 CL1 117.6(5)
C10 C9 CL1 119.1(4)
C9 C8 C7 118.6(5)
C9 C8 H8 120.7
C7 C8 H8 120.7
C5 C10 C9 116.5(4)
C5 C10 C1 118.5(4)
C9 C10 C1 125.0(4)
C12 C11 C16 119.5(4)
C12 C11 S1 117.0(3)
C16 C11 S1 123.5(3)
C11 C12 C13 119.9(4)
C11 C12 H12 120.0
C13 C12 H12 120.0
C14 C13 C12 122.2(4)
C14 C13 H13 118.9
C12 C13 H13 118.9
C13 C14 C15 117.0(4)
C13 C14 C17 121.5(4)
C15 C14 C17 121.5(4)
C16 C15 C14 121.8(4)
C16 C15 H15 119.1
C14 C15 H15 119.1
C11 C16 C15 119.5(4)
C11 C16 H16 120.3
C15 C16 H16 120.3
C14 C17 H17A 109.5
C14 C17 H17B 109.5
H17A C17 H17B 109.5
C14 C17 H17C 109.5
H17A C17 H17C 109.5
H17B C17 H17C 109.5

loop_
_geom_bond_atom_site_label_1
_geom_bond_atom_site_label_2
_geom_bond_distance
S1 C11 1.775(4)
S1 C4 1.782(5)
N1 C1 1.298(9)
N1 C3 1.358(7)
CL1 C9 1.755(5)
C1 C10 1.419(7)
C1 H1 0.9300
C3 C4 1.357(7)
C3 H3 0.9300
C4 C5 1.424(7)
C6 C7 1.366(9)
C6 C5 1.400(6)
C6 H6 0.9300
C5 C10 1.403(5)
C7 C8 1.388(7)
C7 H7 0.9300
C9 C8 1.360(8)
C9 C10 1.414(8)
C8 H8 0.9300
C11 C12 1.372(6)
C11 C16 1.383(6)
C12 C13 1.379(6)
C12 H12 0.9300
C13 C14 1.375(6)
C13 H13 0.9300
C14 C15 1.385(7)
C14 C17 1.504(6)
C15 C16 1.385(6)
C15 H15 0.9300
C16 H16 0.9300
C17 H17A 0.9600
C17 H17B 0.9600
C17 H17C 0.9600
